data_7204642
loop_
_publ_author_name
'Barnett, Sarah A.'
'Blake, Alexander J.'
'Champness, Neil R.'

_publ_section_title
;
 Polymorphism in hydrogen bonded frameworks; cyanuric
 acid--bis(4-pyridyl)ethene adducts
;
_journal_issue 24
_journal_name_full CrystEngComm
_journal_page_first 134
_journal_paper_doi 10.1039/b303338d
_journal_volume 5
_journal_year 2003
_chemical_formula_moiety 'C3 H3 N3 O3, C12 H10 N2'
_chemical_formula_sum 'C15 H13 N5 O3'
_chemical_formula_weight 311.30
_chemical_name_common '[(4,4-bpe)(cyanuric acid)]'
_chemical_name_systematic
; 
(trans-1,2-Bis(4-pyridyl)ethylene)(cyanuric acid)
;
_space_group_IT_number 15
_symmetry_cell_setting monoclinic
_symmetry_space_group_name_Hall '-C 2yc'
_symmetry_space_group_name_H-M 'C 1 2/c 1'
_atom_sites_solution_hydrogens geom
_atom_sites_solution_primary direct
_atom_sites_solution_secondary 'difference Fourier synthesis'
_audit_creation_method SHELXL-97
_cell_angle_alpha 90.00
_cell_angle_beta 95.440(8)
_cell_angle_gamma 90.00
_cell_formula_units_Z 8
_cell_length_a 26.361(13)
_cell_length_b 6.777(3)
_cell_length_c 15.553(8)
_cell_measurement_reflns_used 1411
_cell_measurement_temperature 150(2)
_cell_measurement_theta_max 28.18
_cell_measurement_theta_min 2.63
_cell_volume 2766(2)
_computing_cell_refinement 'Bruker SAINT version 6.02a (Bruker, 2000)'
_computing_data_collection 'Bruker SMART version 5.624 (Bruker, 2001)'
_computing_data_reduction 'Bruker SAINT; Bruker SHELXTL (Bruker, 1997)'
_computing_molecular_graphics 'Bruker SHELXTL'
_computing_publication_material 'SHELXL-97; PLATON (Spek, 2002)'
_computing_structure_refinement 'SHELXL-97 (Sheldrick, 1997)'
_computing_structure_solution 'SHELXS-97 (Sheldrick, 1990)'
_diffrn_ambient_temperature 150(2)
_diffrn_measured_fraction_theta_full 0.971
_diffrn_measured_fraction_theta_max 0.902
_diffrn_measurement_device_type 'Bruker SMART1000 CCD area detector'
_diffrn_measurement_method omega
_diffrn_radiation_monochromator graphite
_diffrn_radiation_source 'normal-focus sealed tube'
_diffrn_radiation_type MoK\a
_diffrn_radiation_wavelength 0.71073
_diffrn_reflns_av_R_equivalents 0.105
_diffrn_reflns_av_sigmaI/netI 0.122
_diffrn_reflns_limit_h_max 34
_diffrn_reflns_limit_h_min -33
_diffrn_reflns_limit_k_max 8
_diffrn_reflns_limit_k_min -9
_diffrn_reflns_limit_l_max 20
_diffrn_reflns_limit_l_min -9
_diffrn_reflns_number 8680
_diffrn_reflns_theta_full 27.50
_diffrn_reflns_theta_max 28.57
_diffrn_reflns_theta_min 2.63
_diffrn_standards_decay_% 0
_diffrn_standards_number 0
_exptl_absorpt_coefficient_mu 0.109
_exptl_absorpt_correction_type none
_exptl_crystal_colour colourless
_exptl_crystal_density_diffrn 1.495
_exptl_crystal_density_method 'not measured'
_exptl_crystal_description plate
_exptl_crystal_F_000 1296
_exptl_crystal_size_max 0.30
_exptl_crystal_size_mid 0.17
_exptl_crystal_size_min 0.05
_refine_diff_density_max 0.23
_refine_diff_density_min -0.29
_refine_diff_density_rms 0.07
_refine_ls_extinction_method none
_refine_ls_goodness_of_fit_ref 0.898
_refine_ls_hydrogen_treatment 'riding model'
_refine_ls_matrix_type full
_refine_ls_number_parameters 208
_refine_ls_number_reflns 3185
_refine_ls_number_restraints 0
_refine_ls_restrained_S_all 0.898
_refine_ls_R_factor_all 0.1436
_refine_ls_R_factor_gt 0.0662
_refine_ls_shift/su_max 0.001
_refine_ls_shift/su_mean 0.000
_refine_ls_structure_factor_coef Fsqd
_refine_ls_weighting_details 'w=1/[\s^2^(Fo^2^)+(0.0793P)^2^] where P=(Fo^2^+2Fc^2^)/3'
_refine_ls_weighting_scheme calc
_refine_ls_wR_factor_gt 0.1474
_refine_ls_wR_factor_ref 0.1760
_reflns_number_gt 1528
_reflns_number_total 3445
_reflns_threshold_expression >2sigma(I)
_cod_data_source_file b303338d.txt
_cod_data_source_block Compound(1)-SABBEC
_cod_depositor_comments
;
The following automatic conversions were performed:
'_symmetry_cell_setting' value 'Monoclinic' changed to 'monoclinic'
according to '/home/saulius/struct/CIF-dictionaries/cif_core.dic'
dictionary named 'cif_core.dic' version 2.4.1 from 2010-06-29.

Automatic conversion script
Id: cif_fix_enum 1527 2010-12-29 10:47:43Z saulius 

The following automatic conversions were performed:

'_refine_ls_weighting_scheme' value 'calc
w=1/[\s^2^(Fo^2^)+(0.0793P)^2^] where P=(Fo^2^+2Fc^2^)/3' was changed
to 'calc'. New tag '_refine_ls_weighting_details' was created. The
value of the new tag was set to 'w=1/[\s^2^(Fo^2^)+(0.0793P)^2^]
where P=(Fo^2^+2Fc^2^)/3'.

Automatic conversion script
Id: cif_fix_values 3143 2015-03-26 13:38:13Z robertas 

The following automatic conversions were performed:

'_atom_sites_solution_primary' value 'direct methods' was changed to
'direct'.

'_atom_sites_solution_hydrogens' value 'geometrically placed' was
changed to 'geom'.

Automatic conversion script
Id: cif_fix_values 6452 2018-10-05 10:23:21Z andrius 
;
_cod_original_cell_volume 2766(4)
_cod_original_sg_symbol_H-M C2/c
_cod_database_code 7204642

loop_
_symmetry_equiv_pos_as_xyz
'x, y, z'
'-x, y, -z+1/2'
'x+1/2, y+1/2, z'
'-x+1/2, y+1/2, -z+1/2'
'-x, -y, -z'
'x, -y, z-1/2'
'-x+1/2, -y+1/2, -z'
'x+1/2, -y+1/2, z-1/2'

loop_
_atom_site_label
_atom_site_type_symbol
_atom_site_fract_x
_atom_site_fract_y
_atom_site_fract_z
_atom_site_U_iso_or_equiv
_atom_site_adp_type
_atom_site_occupancy
_atom_site_symmetry_multiplicity
_atom_site_calc_flag
_atom_site_refinement_flags
_atom_site_disorder_assembly
_atom_site_disorder_group
C1 C 0.05501(12) 0.0980(4) 0.3162(2) 0.0297(8) Uani 1 1 d . . .
O1 O 0.02563(9) 0.0051(3) 0.35371(18) 0.0445(7) Uani 1 1 d . . .
N2 N 0.05570(9) 0.3003(3) 0.31747(17) 0.0267(6) Uani 1 1 d . . .
H2A H 0.0314 0.3609 0.3421 0.032 Uiso 1 1 calc R . .
C3 C 0.09119(12) 0.4138(4) 0.2835(2) 0.0238(7) Uani 1 1 d . . .
O3 O 0.09286(9) 0.5918(3) 0.29264(15) 0.0325(6) Uani 1 1 d . . .
N4 N 0.12492(10) 0.3161(3) 0.23855(17) 0.0265(6) Uani 1 1 d . . .
H4A H 0.1480 0.3864 0.2150 0.032 Uiso 1 1 calc R . .
C5 C 0.12567(12) 0.1149(4) 0.2271(2) 0.0262(7) Uani 1 1 d . . .
O5 O 0.15476(9) 0.0368(3) 0.18277(16) 0.0365(6) Uani 1 1 d . . .
N6 N 0.09096(10) 0.0145(3) 0.26993(18) 0.0300(7) Uani 1 1 d . . .
H6A H 0.0918 -0.1151 0.2675 0.036 Uiso 1 1 calc R . .
N7 N 0.47587(10) 1.0635(3) -0.09847(18) 0.0276(6) Uani 1 1 d . . .
C8 C 0.45897(12) 0.8783(4) -0.1057(2) 0.0292(8) Uani 1 1 d . . .
H8A H 0.4760 0.7892 -0.1403 0.035 Uiso 1 1 calc R . .
C9 C 0.41846(12) 0.8101(4) -0.0659(2) 0.0306(8) Uani 1 1 d . . .
H9A H 0.4078 0.6768 -0.0737 0.037 Uiso 1 1 calc R . .
C10 C 0.39296(12) 0.9343(4) -0.0144(2) 0.0252(7) Uani 1 1 d . . .
C11 C 0.41099(12) 1.1278(4) -0.0067(2) 0.0284(8) Uani 1 1 d . . .
H11A H 0.3951 1.2198 0.0282 0.034 Uiso 1 1 calc R . .
C12 C 0.45111(12) 1.1839(4) -0.0491(2) 0.0295(8) Uani 1 1 d . . .
H12A H 0.4623 1.3169 -0.0433 0.035 Uiso 1 1 calc R . .
C13 C 0.35062(12) 0.8726(4) 0.0320(2) 0.0282(8) Uani 1 1 d . . .
H13A H 0.3349 0.9708 0.0640 0.034 Uiso 1 1 calc R . .
C14 C 0.33192(12) 0.6919(4) 0.0340(2) 0.0323(8) Uani 1 1 d . . .
H14A H 0.3473 0.5948 0.0008 0.039 Uiso 1 1 calc R . .
C15 C 0.29017(12) 0.6272(4) 0.0818(2) 0.0277(8) Uani 1 1 d . . .
C16 C 0.27503(13) 0.4292(4) 0.0785(2) 0.0339(8) Uani 1 1 d . . .
H16A H 0.2925 0.3372 0.0460 0.041 Uiso 1 1 calc R . .
C17 C 0.23556(13) 0.3683(5) 0.1215(2) 0.0341(8) Uani 1 1 d . . .
H17A H 0.2262 0.2330 0.1177 0.041 Uiso 1 1 calc R . .
N18 N 0.20930(10) 0.4866(3) 0.16840(18) 0.0289(7) Uani 1 1 d . . .
C19 C 0.22392(12) 0.6730(4) 0.1736(2) 0.0284(8) Uani 1 1 d . . .
H19A H 0.2060 0.7597 0.2080 0.034 Uiso 1 1 calc R . .
C20 C 0.26311(12) 0.7490(4) 0.1325(2) 0.0290(8) Uani 1 1 d . . .
H20A H 0.2718 0.8847 0.1387 0.035 Uiso 1 1 calc R . .

loop_
_atom_site_aniso_label
_atom_site_aniso_U_11
_atom_site_aniso_U_22
_atom_site_aniso_U_33
_atom_site_aniso_U_23
_atom_site_aniso_U_13
_atom_site_aniso_U_12
C1 0.0294(19) 0.0170(14) 0.045(2) -0.0044(15) 0.0136(16) -0.0043(12)
O1 0.0469(16) 0.0201(11) 0.0719(19) -0.0003(12) 0.0337(14) -0.0072(10)
N2 0.0267(15) 0.0157(11) 0.0392(17) -0.0013(12) 0.0112(12) -0.0002(10)
C3 0.0247(16) 0.0182(15) 0.0287(19) 0.0026(13) 0.0040(13) 0.0014(12)
O3 0.0442(14) 0.0122(10) 0.0426(16) 0.0022(10) 0.0117(11) -0.0013(9)
N4 0.0305(15) 0.0138(12) 0.0365(17) 0.0014(12) 0.0103(12) -0.0041(10)
C5 0.0275(18) 0.0156(13) 0.037(2) 0.0027(14) 0.0098(15) 0.0003(12)
O5 0.0370(14) 0.0202(11) 0.0553(17) -0.0044(11) 0.0202(12) 0.0015(9)
N6 0.0326(16) 0.0114(11) 0.048(2) -0.0005(12) 0.0158(14) 0.0002(10)
N7 0.0267(15) 0.0225(13) 0.0346(17) 0.0054(12) 0.0085(12) 0.0016(11)
C8 0.0316(19) 0.0229(15) 0.033(2) -0.0005(14) 0.0057(15) 0.0002(13)
C9 0.0295(18) 0.0233(15) 0.039(2) -0.0037(15) 0.0055(16) -0.0028(13)
C10 0.0234(17) 0.0218(15) 0.0305(19) 0.0026(14) 0.0032(14) -0.0007(12)
C11 0.0273(18) 0.0236(15) 0.035(2) -0.0005(14) 0.0081(15) 0.0039(12)
C12 0.0306(18) 0.0222(15) 0.036(2) 0.0013(15) 0.0069(15) 0.0006(13)
C13 0.0244(17) 0.0258(16) 0.035(2) 0.0000(14) 0.0038(15) 0.0028(12)
C14 0.0326(19) 0.0281(17) 0.037(2) 0.0005(16) 0.0091(16) -0.0013(14)
C15 0.0246(17) 0.0270(16) 0.032(2) 0.0041(14) 0.0034(15) -0.0027(12)
C16 0.038(2) 0.0214(15) 0.044(2) -0.0013(15) 0.0147(17) -0.0037(14)
C17 0.035(2) 0.0233(16) 0.046(2) -0.0011(15) 0.0132(17) -0.0016(14)
N18 0.0300(16) 0.0228(13) 0.0354(17) 0.0046(12) 0.0113(13) 0.0000(11)
C19 0.0298(18) 0.0229(16) 0.034(2) 0.0000(14) 0.0104(15) 0.0047(13)
C20 0.0310(18) 0.0174(15) 0.039(2) 0.0003(14) 0.0058(16) -0.0054(12)

loop_
_atom_type_symbol
_atom_type_description
_atom_type_scat_dispersion_real
_atom_type_scat_dispersion_imag
_atom_type_scat_source
C C 0.0033 0.0016 'International Tables Vol C Tables 4.2.6.8 and 6.1.1.4'
H H 0.0000 0.0000 'International Tables Vol C Tables 4.2.6.8 and 6.1.1.4'
N N 0.0061 0.0033 'International Tables Vol C Tables 4.2.6.8 and 6.1.1.4'
O O 0.0106 0.0060 'International Tables Vol C Tables 4.2.6.8 and 6.1.1.4'

loop_
_geom_angle_atom_site_label_1
_geom_angle_atom_site_label_2
_geom_angle_atom_site_label_3
_geom_angle
_geom_angle_site_symmetry_1
_geom_angle_site_symmetry_3
_geom_angle_publ_flag
O1 C1 N6 123.6(3) . . ?
O1 C1 N2 122.0(3) . . ?
N6 C1 N2 114.4(3) . . ?
C3 N2 C1 124.8(3) . . ?
O3 C3 N4 121.8(3) . . ?
O3 C3 N2 122.4(3) . . ?
N4 C3 N2 115.8(2) . . ?
C3 N4 C5 124.7(3) . . ?
O5 C5 N6 123.7(3) . . ?
O5 C5 N4 121.9(3) . . ?
N6 C5 N4 114.4(3) . . ?
C5 N6 C1 125.6(2) . . ?
C8 N7 C12 116.6(3) . . ?
N7 C8 C9 123.4(3) . . ?
C8 C9 C10 120.1(3) . . ?
C9 C10 C11 116.3(3) . . ?
C9 C10 C13 123.7(3) . . ?
C11 C10 C13 120.0(3) . . ?
C12 C11 C10 119.8(3) . . ?
N7 C12 C11 123.8(3) . . ?
C14 C13 C10 125.9(3) . . ?
C13 C14 C15 126.4(3) . . ?
C20 C15 C16 115.6(3) . . ?
C20 C15 C14 124.5(3) . . ?
C16 C15 C14 119.8(3) . . ?
C17 C16 C15 120.3(3) . . ?
N18 C17 C16 123.7(3) . . ?
C19 N18 C17 116.6(3) . . ?
N18 C19 C20 124.2(3) . . ?
C19 C20 C15 119.6(3) . . ?

loop_
_geom_bond_atom_site_label_1
_geom_bond_atom_site_label_2
_geom_bond_distance
_geom_bond_site_symmetry_2
_geom_bond_publ_flag
C1 O1 1.193(4) . ?
C1 N6 1.366(4) . ?
C1 N2 1.371(3) . ?
N2 C3 1.357(4) . ?
C3 O3 1.215(3) . ?
C3 N4 1.354(4) . ?
N4 C5 1.375(3) . ?
C5 O5 1.202(4) . ?
C5 N6 1.364(4) . ?
N7 C8 1.333(4) . ?
N7 C12 1.334(4) . ?
C8 C9 1.365(4) . ?
C9 C10 1.379(4) . ?
C10 C11 1.396(4) . ?
C10 C13 1.448(4) . ?
C11 C12 1.353(4) . ?
C13 C14 1.321(4) . ?
C14 C15 1.454(4) . ?
C15 C20 1.385(4) . ?
C15 C16 1.399(4) . ?
C16 C17 1.353(4) . ?
C17 N18 1.323(4) . ?
N18 C19 1.321(4) . ?
C19 C20 1.366(4) . ?

loop_
_cod_related_entry_id
_cod_related_entry_database
_cod_related_entry_code
1 ChemSpider 21197951
